data_7719261
loop_
_publ_author_name
'Swati, ?'
'Ray, Akshay K.'
'Yadav, Sweta'
'Ramesh, Mamindla'
'Barman, Sayani'
'Deepa, Melepurath'
'Niranjan, Manish K.'
'Prakash, Jai'

_publ_section_title
;
 Two ternary chalcostannates
 Ba<sub>3</sub>Sn<sub>2</sub><i>Q</i><sub>7</sub> (<i>Q</i> = S and Se):
 syntheses, crystal structures, and photovoltaic studies.
;
_journal_issue 34
_journal_name_full 'Dalton transactions (Cambridge, England : 2003)'
_journal_page_first 12890
_journal_page_last 12901
_journal_paper_doi 10.1039/d5dt01399b
_journal_volume 54
_journal_year 2025
_chemical_formula_sum 'Ba3 Se7 Sn2'
_chemical_formula_weight 1202.12
_space_group_crystal_system monoclinic
_space_group_IT_number 14
_space_group_name_Hall '-P 2ybc'
_space_group_name_H-M_alt 'P 1 21/c 1'
_audit_creation_method SHELXL-2019/1
_audit_update_record
;
2025-06-04 deposited with the CCDC.	2025-07-31 downloaded from the CCDC.
;
_cell_angle_alpha 90
_cell_angle_beta 101.219(2)
_cell_angle_gamma 90
_cell_formula_units_Z 4
_cell_length_a 11.4601(4)
_cell_length_b 6.9335(2)
_cell_length_c 19.5943(8)
_cell_measurement_reflns_used 49668
_cell_measurement_temperature 172(2)
_cell_measurement_theta_max 30.6
_cell_measurement_theta_min 2.1
_cell_volume 1527.18(9)
_computing_cell_refinement 'Bruker SAINT'
_computing_data_collection 'Bruker APEX2'
_computing_data_reduction 'Bruker SAINT'
_computing_molecular_graphics 'Bruker SHELXTL'
_computing_publication_material 'Bruker SHELXTL'
_computing_structure_refinement 'SHELXL-2019/1 (Sheldrick, 2019)'
_computing_structure_solution 'SHELXT 2014/5 (Sheldrick, 2014)'
_diffrn_ambient_temperature 172(2)
_diffrn_measured_fraction_theta_full 1.000
_diffrn_measured_fraction_theta_max 0.998
_diffrn_measurement_device_type 'Bruker APEX-II CCD'
_diffrn_measurement_method '\f and \w scans'
_diffrn_radiation_type MoK\a
_diffrn_radiation_wavelength 0.71073
_diffrn_reflns_av_R_equivalents 0.0874
_diffrn_reflns_av_unetI/netI 0.0437
_diffrn_reflns_Laue_measured_fraction_full 1.000
_diffrn_reflns_Laue_measured_fraction_max 0.998
_diffrn_reflns_limit_h_max 16
_diffrn_reflns_limit_h_min -16
_diffrn_reflns_limit_k_max 9
_diffrn_reflns_limit_k_min -9
_diffrn_reflns_limit_l_max 28
_diffrn_reflns_limit_l_min -27
_diffrn_reflns_number 49668
_diffrn_reflns_point_group_measured_fraction_full 1.000
_diffrn_reflns_point_group_measured_fraction_max 0.998
_diffrn_reflns_theta_full 25.242
_diffrn_reflns_theta_max 30.573
_diffrn_reflns_theta_min 2.119
_diffrn_source 'micro-focus sealed X-ray tube'
_exptl_absorpt_coefficient_mu 27.486
_exptl_absorpt_correction_T_max 0.7461
_exptl_absorpt_correction_T_min 0.4790
_exptl_absorpt_correction_type multi-scan
_exptl_absorpt_process_details multi-scan
_exptl_crystal_colour red-orange
_exptl_crystal_density_diffrn 5.228
_exptl_crystal_description block
_exptl_crystal_F_000 2024
_exptl_crystal_size_max 0.063
_exptl_crystal_size_mid 0.054
_exptl_crystal_size_min 0.039
_refine_diff_density_max 2.110
_refine_diff_density_min -1.774
_refine_diff_density_rms 0.284
_refine_ls_extinction_coef 0.00035(3)
_refine_ls_extinction_expression Fc^*^=kFc[1+0.001xFc^2^\l^3^/sin(2\q)]^-1/4^
_refine_ls_extinction_method 'SHELXL-2019/1 (Sheldrick 2019)'
_refine_ls_goodness_of_fit_ref 1.014
_refine_ls_hydrogen_treatment undef
_refine_ls_matrix_type full
_refine_ls_number_parameters 121
_refine_ls_number_reflns 4663
_refine_ls_number_restraints 1
_refine_ls_restrained_S_all 1.014
_refine_ls_R_factor_all 0.0502
_refine_ls_R_factor_gt 0.0292
_refine_ls_shift/su_max 0.001
_refine_ls_shift/su_mean 0.000
_refine_ls_structure_factor_coef Fsqd
_refine_ls_weighting_details 'w=1/[\s^2^(Fo^2^)+(0.0145P)^2^+5.4123P] where P=(Fo^2^+2Fc^2^)/3'
_refine_ls_weighting_scheme calc
_refine_ls_wR_factor_gt 0.0512
_refine_ls_wR_factor_ref 0.0563
_reflns_Friedel_coverage 0.000
_reflns_number_gt 3620
_reflns_number_total 4663
_reflns_threshold_expression 'I > 2\s(I)'
_cod_data_source_file d5dt01399b2.cif
_cod_data_source_block Ba3Sn2Se7b
_cod_depositor_comments 'Adding full bibliography for 7719261--7719263.cif.'
_cod_original_sg_symbol_H-M 'P 21/c'
_cod_database_code 7719261
_shelx_shelxl_version_number 2019/1
_shelx_space_group_comment
;
The symmetry employed for this shelxl refinement is uniquely defined
by the following loop, which should always be used as a source of
symmetry information in preference to the above space-group names.
They are only intended as comments.
;
_exptl_absorpt_special_details SADABS-2016/2

loop_
_space_group_symop_operation_xyz
'x, y, z'
'-x, y+1/2, -z+1/2'
'-x, -y, -z'
'x, -y-1/2, z-1/2'

loop_
_atom_site_label
_atom_site_type_symbol
_atom_site_fract_x
_atom_site_fract_y
_atom_site_fract_z
_atom_site_U_iso_or_equiv
_atom_site_adp_type
_atom_site_occupancy
_atom_site_site_symmetry_order
_atom_site_calc_flag
_atom_site_refinement_flags_posn
_atom_site_refinement_flags_adp
_atom_site_refinement_flags_occupancy
_atom_site_disorder_assembly
_atom_site_disorder_group
Ba1 Ba 0.00614(18) 0.7287(3) 0.14757(12) 0.0252(5) Uani 0.2047(12) 1 d . . P . .
Ba2 Ba 0.01122(4) 0.71034(7) 0.10610(3) 0.02131(13) Uani 0.7952(12) 1 d . . P . .
Ba3 Ba 0.56013(3) 0.27130(5) 0.39344(2) 0.01922(8) Uani 1 1 d . . . . .
Ba4 Ba 0.75649(3) 0.28830(5) 0.16521(2) 0.02071(8) Uani 1 1 d . . . . .
Sn1 Sn 0.22442(3) 0.20262(5) 0.19228(2) 0.01605(9) Uani 1 1 d . . . . .
Sn2 Sn 0.28871(3) 0.29768(5) 0.00118(2) 0.01486(8) Uani 1 1 d . . . . .
Se1 Se 0.04156(5) 0.05998(8) 0.22858(3) 0.01667(12) Uani 1 1 d . . . . .
Se2 Se 0.16224(6) 0.08222(9) 0.06438(3) 0.02832(16) Uani 1 1 d . . . . .
Se3 Se 0.25275(5) 0.55787(8) 0.19410(3) 0.01840(13) Uani 1 1 d . . . . .
Se4 Se 0.26518(5) 0.31943(8) 0.37846(3) 0.01710(12) Uani 1 1 d . . . . .
Se5 Se 0.40951(5) 0.02924(9) 0.24491(3) 0.01937(13) Uani 1 1 d . . . . .
Se6 Se 0.49702(6) 0.26832(10) 0.06147(3) 0.02816(15) Uani 1 1 d . . . . .
Se7 Se 0.81709(6) 0.38510(8) 0.01136(3) 0.02025(13) Uani 1 1 d . . . . .

loop_
_atom_site_aniso_label
_atom_site_aniso_U_11
_atom_site_aniso_U_22
_atom_site_aniso_U_33
_atom_site_aniso_U_23
_atom_site_aniso_U_13
_atom_site_aniso_U_12
Ba1 0.0295(11) 0.0268(10) 0.0199(11) -0.0013(8) 0.0061(8) -0.0037(8)
Ba2 0.0141(2) 0.0248(2) 0.0248(3) -0.0010(2) 0.00316(19) -0.00298(18)
Ba3 0.01748(17) 0.02157(18) 0.02027(17) 0.00192(14) 0.00779(14) 0.00188(14)
Ba4 0.0271(2) 0.01985(17) 0.01459(16) -0.00064(13) 0.00266(14) -0.00166(15)
Sn1 0.01652(19) 0.01335(18) 0.01844(19) 0.00103(15) 0.00380(15) -0.00150(15)
Sn2 0.01719(19) 0.01527(18) 0.01197(17) -0.00021(14) 0.00249(14) 0.00089(15)
Se1 0.0147(3) 0.0186(3) 0.0176(3) -0.0026(2) 0.0054(2) -0.0025(2)
Se2 0.0378(4) 0.0303(3) 0.0169(3) -0.0018(3) 0.0056(3) -0.0189(3)
Se3 0.0238(3) 0.0143(3) 0.0183(3) -0.0008(2) 0.0071(2) -0.0031(2)
Se4 0.0163(3) 0.0223(3) 0.0124(3) 0.0029(2) 0.0020(2) -0.0014(2)
Se5 0.0176(3) 0.0222(3) 0.0178(3) -0.0028(2) 0.0022(2) 0.0031(2)
Se6 0.0174(3) 0.0403(4) 0.0238(3) 0.0008(3) -0.0033(3) -0.0004(3)
Se7 0.0256(3) 0.0184(3) 0.0184(3) 0.0015(2) 0.0083(2) 0.0060(2)

loop_
_atom_type_symbol
_atom_type_description
_atom_type_scat_dispersion_real
_atom_type_scat_dispersion_imag
_atom_type_scat_source
Ba Ba -0.3244 2.2819 'International Tables Vol C Tables 4.2.6.8 and 6.1.1.4'
Se Se -0.0929 2.2259 'International Tables Vol C Tables 4.2.6.8 and 6.1.1.4'
Sn Sn -0.6537 1.4246 'International Tables Vol C Tables 4.2.6.8 and 6.1.1.4'

loop_
_geom_angle_atom_site_label_1
_geom_angle_atom_site_label_2
_geom_angle_atom_site_label_3
_geom_angle
_geom_angle_site_symmetry_1
_geom_angle_site_symmetry_3
_geom_angle_publ_flag
Ba2 Ba1 Se1 130.70(17) . 1_565 ?
Ba2 Ba1 Se1 145.99(17) . 2 ?
Se1 Ba1 Se1 83.30(6) 1_565 2 ?
Ba2 Ba1 Se3 89.74(15) . . ?
Se1 Ba1 Se3 97.30(6) 1_565 . ?
Se1 Ba1 Se3 84.57(6) 2 . ?
Ba2 Ba1 Se4 97.34(16) . 2 ?
Se1 Ba1 Se4 87.53(6) 1_565 2 ?
Se1 Ba1 Se4 82.60(6) 2 2 ?
Se3 Ba1 Se4 165.67(8) . 2 ?
Ba2 Ba1 Se2 61.94(13) . 1_565 ?
Se1 Ba1 Se2 70.49(4) 1_565 1_565 ?
Se1 Ba1 Se2 149.42(8) 2 1_565 ?
Se3 Ba1 Se2 83.47(5) . 1_565 ?
Se4 Ba1 Se2 110.85(6) 2 1_565 ?
Ba2 Ba1 Sn2 59.67(13) . 3_565 ?
Se1 Ba1 Sn2 117.49(6) 1_565 3_565 ?
Se1 Ba1 Sn2 109.07(6) 2 3_565 ?
Se3 Ba1 Sn2 143.42(7) . 3_565 ?
Se4 Ba1 Sn2 38.56(3) 2 3_565 ?
Se2 Ba1 Sn2 97.14(5) 1_565 3_565 ?
Ba2 Ba1 Ba4 135.94(17) . 2_655 ?
Se1 Ba1 Ba4 54.07(4) 1_565 2_655 ?
Se1 Ba1 Ba4 59.12(4) 2 2_655 ?
Se3 Ba1 Ba4 50.23(3) . 2_655 ?
Se4 Ba1 Ba4 125.99(7) 2 2_655 ?
Se2 Ba1 Ba4 91.98(4) 1_565 2_655 ?
Sn2 Ba1 Ba4 164.35(6) 3_565 2_655 ?
Ba2 Ba1 Ba4 98.33(15) . 1_455 ?
Se1 Ba1 Ba4 125.07(7) 1_565 1_455 ?
Se1 Ba1 Ba4 52.37(3) 2 1_455 ?
Se3 Ba1 Ba4 107.31(5) . 1_455 ?
Se4 Ba1 Ba4 59.43(3) 2 1_455 ?
Se2 Ba1 Ba4 158.05(7) 1_565 1_455 ?
Sn2 Ba1 Ba4 62.66(3) 3_565 1_455 ?
Ba4 Ba1 Ba4 109.68(5) 2_655 1_455 ?
Ba1 Ba2 Se3 74.85(15) . . ?
Ba1 Ba2 Se2 105.13(14) . 1_565 ?
Se3 Ba2 Se2 87.15(2) . 1_565 ?
Ba1 Ba2 Se4 68.24(15) . 2 ?
Se3 Ba2 Se4 141.11(2) . 2 ?
Se2 Ba2 Se4 113.57(2) 1_565 2 ?
Ba1 Ba2 Se7 148.65(15) . 3_665 ?
Se3 Ba2 Se7 74.934(18) . 3_665 ?
Se2 Ba2 Se7 65.156(18) 1_565 3_665 ?
Se4 Ba2 Se7 143.04(2) 2 3_665 ?
Ba1 Ba2 Se1 38.50(14) . 1_565 ?
Se3 Ba2 Se1 83.908(19) . 1_565 ?
Se2 Ba2 Se1 68.206(17) 1_565 1_565 ?
Se4 Ba2 Se1 74.972(18) 2 1_565 ?
Se7 Ba2 Se1 129.21(2) 3_665 1_565 ?
Ba1 Ba2 Se7 117.64(14) . 1_455 ?
Se3 Ba2 Se7 118.84(2) . 1_455 ?
Se2 Ba2 Se7 133.91(2) 1_565 1_455 ?
Se4 Ba2 Se7 70.820(16) 2 1_455 ?
Se7 Ba2 Se7 84.56(2) 3_665 1_455 ?
Se1 Ba2 Se7 144.89(2) 1_565 1_455 ?
Ba1 Ba2 Se1 26.47(14) . 2 ?
Se3 Ba2 Se1 71.965(18) . 2 ?
Se2 Ba2 Se1 130.11(2) 1_565 2 ?
Se4 Ba2 Se1 69.575(17) 2 2 ?
Se7 Ba2 Se1 141.96(2) 3_665 2 ?
Se1 Ba2 Se1 64.970(12) 1_565 2 ?
Se7 Ba2 Se1 95.293(18) 1_455 2 ?
Ba1 Ba2 Sn2 108.98(15) . 3_565 ?
Se3 Ba2 Sn2 159.49(2) . 3_565 ?
Se2 Ba2 Sn2 110.42(2) 1_565 3_565 ?
Se4 Ba2 Sn2 41.600(12) 2 3_565 ?
Se7 Ba2 Sn2 102.26(2) 3_665 3_565 ?
Se1 Ba2 Sn2 111.935(17) 1_565 3_565 ?
Se7 Ba2 Sn2 41.036(13) 1_455 3_565 ?
Se1 Ba2 Sn2 102.171(16) 2 3_565 ?
Ba1 Ba2 Se2 132.06(15) . 3_565 ?
Se3 Ba2 Se2 149.15(2) . 3_565 ?
Se2 Ba2 Se2 72.40(2) 1_565 3_565 ?
Se4 Ba2 Se2 69.593(17) 2 3_565 ?
Se7 Ba2 Se2 75.553(19) 3_665 3_565 ?
Se1 Ba2 Se2 108.351(19) 1_565 3_565 ?
Se7 Ba2 Se2 66.657(16) 1_455 3_565 ?
Se1 Ba2 Se2 138.871(19) 2 3_565 ?
Sn2 Ba2 Se2 39.969(12) 3_565 3_565 ?
Ba1 Ba2 Ba4 70.94(14) . 1_455 ?
Se3 Ba2 Ba4 100.864(17) . 1_455 ?
Se2 Ba2 Ba4 169.50(2) 1_565 1_455 ?
Se4 Ba2 Ba4 55.987(13) 2 1_455 ?
Se7 Ba2 Ba4 123.294(18) 3_665 1_455 ?
Se1 Ba2 Ba4 105.619(17) 1_565 1_455 ?
Se7 Ba2 Ba4 47.262(12) 1_455 1_455 ?
Se1 Ba2 Ba4 48.265(12) 2 1_455 ?
Sn2 Ba2 Ba4 63.190(10) 3_565 1_455 ?
Se2 Ba2 Ba4 102.674(15) 3_565 1_455 ?
Ba1 Ba2 Ba4 37.07(14) . 2_655 ?
Se3 Ba2 Ba4 41.709(13) . 2_655 ?
Se2 Ba2 Ba4 85.438(16) 1_565 2_655 ?
Se4 Ba2 Ba4 104.811(18) 2 2_655 ?
Se7 Ba2 Ba4 111.705(16) 3_665 2_655 ?
Se1 Ba2 Ba4 44.882(13) 1_565 2_655 ?
Se7 Ba2 Ba4 139.730(18) 1_455 2_655 ?
Se1 Ba2 Ba4 48.911(13) 2 2_655 ?
Sn2 Ba2 Ba4 146.029(17) 3_565 2_655 ?
Se2 Ba2 Ba4 151.385(17) 3_565 2_655 ?
Ba4 Ba2 Ba4 95.999(12) 1_455 2_655 ?
Se5 Ba3 Se3 68.895(16) 2_655 2_645 ?
Se5 Ba3 Se4 97.984(17) 2_655 . ?
Se3 Ba3 Se4 137.406(18) 2_645 . ?
Se5 Ba3 Se5 72.145(11) 2_655 . ?
Se3 Ba3 Se5 67.890(16) 2_645 . ?
Se4 Ba3 Se5 69.516(15) . . ?
Se5 Ba3 Se6 151.570(19) 2_655 4_566 ?
Se3 Ba3 Se6 135.690(18) 2_645 4_566 ?
Se4 Ba3 Se6 72.674(15) . 4_566 ?
Se5 Ba3 Se6 125.567(18) . 4_566 ?
Se5 Ba3 Se7 119.441(17) 2_655 4_566 ?
Se3 Ba3 Se7 70.367(15) 2_645 4_566 ?
Se4 Ba3 Se7 141.627(17) . 4_566 ?
Se5 Ba3 Se7 127.388(17) . 4_566 ?
Se6 Ba3 Se7 70.215(16) 4_566 4_566 ?
Se5 Ba3 Se6 75.009(16) 2_655 2_655 ?
Se3 Ba3 Se6 134.921(18) 2_645 2_655 ?
Se4 Ba3 Se6 72.644(15) . 2_655 ?
Se5 Ba3 Se6 124.761(17) . 2_655 ?
Se6 Ba3 Se6 76.568(19) 4_566 2_655 ?
Se7 Ba3 Se6 107.272(17) 4_566 2_655 ?
Se5 Ba3 Se6 139.149(18) 2_655 2_645 ?
Se3 Ba3 Se6 82.287(16) 2_645 2_645 ?
Se4 Ba3 Se6 83.802(16) . 2_645 ?
Se5 Ba3 Se6 70.411(15) . 2_645 ?
Se6 Ba3 Se6 67.869(19) 4_566 2_645 ?
Se7 Ba3 Se6 73.617(15) 4_566 2_645 ?
Se6 Ba3 Se6 141.88(2) 2_655 2_645 ?
Se5 Ba3 Se2 69.865(15) 2_655 2_655 ?
Se3 Ba3 Se2 76.644(15) 2_645 2_655 ?
Se4 Ba3 Se2 138.604(17) . 2_655 ?
Se5 Ba3 Se2 135.071(16) . 2_655 ?
Se6 Ba3 Se2 99.015(17) 4_566 2_655 ?
Se7 Ba3 Se2 58.453(14) 4_566 2_655 ?
Se6 Ba3 Se2 66.015(15) 2_655 2_655 ?
Se6 Ba3 Se2 131.672(17) 2_645 2_655 ?
Se3 Ba4 Se6 109.635(19) 2_645 . ?
Se3 Ba4 Se5 70.931(16) 2_645 2_655 ?
Se6 Ba4 Se5 78.644(18) . 2_655 ?
Se3 Ba4 Se7 159.608(19) 2_645 . ?
Se6 Ba4 Se7 76.536(18) . . ?
Se5 Ba4 Se7 129.342(18) 2_655 . ?
Se3 Ba4 Se4 73.947(16) 2_645 2_645 ?
Se6 Ba4 Se4 77.695(18) . 2_645 ?
Se5 Ba4 Se4 127.323(18) 2_655 2_645 ?
Se7 Ba4 Se4 88.993(16) . 2_645 ?
Se3 Ba4 Se1 83.176(16) 2_645 2_655 ?
Se6 Ba4 Se1 147.31(2) . 2_655 ?
Se5 Ba4 Se1 77.567(16) 2_655 2_655 ?
Se7 Ba4 Se1 102.100(17) . 2_655 ?
Se4 Ba4 Se1 134.919(18) 2_645 2_655 ?
Se3 Ba4 Se1 70.498(15) 2_645 1_655 ?
Se6 Ba4 Se1 147.820(19) . 1_655 ?
Se5 Ba4 Se1 127.952(17) 2_655 1_655 ?
Se7 Ba4 Se1 93.792(16) . 1_655 ?
Se4 Ba4 Se1 71.436(15) 2_645 1_655 ?
Se1 Ba4 Se1 64.393(9) 2_655 1_655 ?
Se3 Ba4 Se4 131.976(16) 2_645 2_655 ?
Se6 Ba4 Se4 83.597(17) . 2_655 ?
Se5 Ba4 Se4 66.840(15) 2_655 2_655 ?
Se7 Ba4 Se4 67.053(14) . 2_655 ?
Se4 Ba4 Se4 152.56(2) 2_645 2_655 ?
Se1 Ba4 Se4 66.550(14) 2_655 2_655 ?
Se1 Ba4 Se4 121.225(16) 1_655 2_655 ?
Se3 Ba4 Sn1 76.291(13) 2_645 2_655 ?
Se6 Ba4 Sn1 112.743(17) . 2_655 ?
Se5 Ba4 Sn1 38.432(12) 2_655 2_655 ?
Se7 Ba4 Sn1 120.164(15) . 2_655 ?
Se4 Ba4 Sn1 150.238(15) 2_645 2_655 ?
Se1 Ba4 Sn1 39.332(12) 2_655 2_655 ?
Se1 Ba4 Sn1 98.736(13) 1_655 2_655 ?
Se4 Ba4 Sn1 56.488(11) 2_655 2_655 ?
Se3 Ba4 Ba1 46.72(3) 2_645 2_645 ?
Se6 Ba4 Ba1 155.49(3) . 2_645 ?
Se5 Ba4 Ba1 85.70(3) 2_655 2_645 ?
Se7 Ba4 Ba1 127.76(3) . 2_645 ?
Se4 Ba4 Ba1 97.61(3) 2_645 2_645 ?
Se1 Ba4 Ba1 41.83(3) 2_655 2_645 ?
Se1 Ba4 Ba1 42.27(3) 1_655 2_645 ?
Se4 Ba4 Ba1 107.50(3) 2_655 2_645 ?
Sn1 Ba4 Ba1 60.90(3) 2_655 2_645 ?
Se3 Ba4 Ba1 124.34(3) 2_645 1_655 ?
Se6 Ba4 Ba1 121.80(3) . 1_655 ?
Se5 Ba4 Ba1 98.48(3) 2_655 1_655 ?
Se7 Ba4 Ba1 60.86(3) . 1_655 ?
Se4 Ba4 Ba1 133.89(3) 2_645 1_655 ?
Se1 Ba4 Ba1 41.88(3) 2_655 1_655 ?
Se1 Ba4 Ba1 76.43(3) 1_655 1_655 ?
Se4 Ba4 Ba1 45.24(3) 2_655 1_655 ?
Sn1 Ba4 Ba1 65.93(3) 2_655 1_655 ?
Ba1 Ba4 Ba1 78.86(4) 2_645 1_655 ?
Se3 Ba4 Ba2 133.290(17) 2_645 1_655 ?
Se6 Ba4 Ba2 115.533(16) . 1_655 ?
Se5 Ba4 Ba2 106.432(15) 2_655 1_655 ?
Se7 Ba4 Ba2 50.253(14) . 1_655 ?
Se4 Ba4 Ba2 126.220(15) 2_645 1_655 ?
Se1 Ba4 Ba2 52.110(13) 2_655 1_655 ?
Se1 Ba4 Ba2 77.461(13) 1_655 1_655 ?
Se4 Ba4 Ba2 46.888(12) 2_655 1_655 ?
Sn1 Ba4 Ba2 76.023(11) 2_655 1_655 ?
Ba1 Ba4 Ba2 86.84(3) 2_645 1_655 ?
Ba1 Ba4 Ba2 10.73(3) 1_655 1_655 ?
Se5 Sn1 Se3 112.07(2) . . ?
Se5 Sn1 Se1 112.33(2) . . ?
Se3 Sn1 Se1 119.65(2) . . ?
Se5 Sn1 Se2 107.23(3) . . ?
Se3 Sn1 Se2 110.00(2) . . ?
Se1 Sn1 Se2 93.35(2) . . ?
Se5 Sn1 Ba4 55.474(16) . 2_645 ?
Se3 Sn1 Ba4 135.73(2) . 2_645 ?
Se1 Sn1 Ba4 57.228(16) . 2_645 ?
Se2 Sn1 Ba4 114.248(19) . 2_645 ?
Se6 Sn2 Se7 121.82(3) . 3_665 ?
Se6 Sn2 Se4 110.37(2) . 4_565 ?
Se7 Sn2 Se4 103.38(2) 3_665 4_565 ?
Se6 Sn2 Se2 107.90(3) . . ?
Se7 Sn2 Se2 104.56(3) 3_665 . ?
Se4 Sn2 Se2 108.05(2) 4_565 . ?
Se6 Sn2 Ba2 171.77(2) . 3_565 ?
Se7 Sn2 Ba2 64.794(18) 3_665 3_565 ?
Se4 Sn2 Ba2 61.971(18) 4_565 3_565 ?
Se2 Sn2 Ba2 73.30(2) . 3_565 ?
Se6 Sn2 Ba1 161.27(4) . 3_565 ?
Se7 Sn2 Ba1 69.22(3) 3_665 3_565 ?
Se4 Sn2 Ba1 50.90(4) 4_565 3_565 ?
Se2 Sn2 Ba1 81.31(3) . 3_565 ?
Ba2 Sn2 Ba1 11.35(3) 3_565 3_565 ?
Sn1 Se1 Ba1 101.46(5) . 1_545 ?
Sn1 Se1 Ba1 112.64(5) . 2_545 ?
Ba1 Se1 Ba1 142.93(6) 1_545 2_545 ?
Sn1 Se1 Ba4 83.440(19) . 2_645 ?
Ba1 Se1 Ba4 84.10(5) 1_545 2_645 ?
Ba1 Se1 Ba4 85.75(4) 2_545 2_645 ?
Sn1 Se1 Ba2 93.261(19) . 1_545 ?
Ba1 Se1 Ba2 10.80(4) 1_545 1_545 ?
Ba1 Se1 Ba2 153.02(5) 2_545 1_545 ?
Ba4 Se1 Ba2 90.056(17) 2_645 1_545 ?
Sn1 Se1 Ba2 115.82(2) . 2_545 ?
Ba1 Se1 Ba2 136.85(5) 1_545 2_545 ?
Ba1 Se1 Ba2 7.53(4) 2_545 2_545 ?
Ba4 Se1 Ba2 79.624(16) 2_645 2_545 ?
Ba2 Se1 Ba2 147.40(2) 1_545 2_545 ?
Sn1 Se1 Ba4 118.13(2) . 1_455 ?
Ba1 Se1 Ba4 98.26(5) 1_545 1_455 ?
Ba1 Se1 Ba4 78.61(4) 2_545 1_455 ?
Ba4 Se1 Ba4 156.966(18) 2_645 1_455 ?
Ba2 Se1 Ba4 96.233(17) 1_545 1_455 ?
Ba2 Se1 Ba4 83.262(15) 2_545 1_455 ?
Sn2 Se2 Sn1 101.74(2) . . ?
Sn2 Se2 Ba2 161.77(3) . 1_545 ?
Sn1 Se2 Ba2 94.05(2) . 1_545 ?
Sn2 Se2 Ba1 172.75(4) . 1_545 ?
Sn1 Se2 Ba1 81.36(4) . 1_545 ?
Ba2 Se2 Ba1 12.93(3) 1_545 1_545 ?
Sn2 Se2 Ba3 84.69(2) . 2_645 ?
Sn1 Se2 Ba3 84.94(2) . 2_645 ?
Ba2 Se2 Ba3 87.711(19) 1_545 2_645 ?
Ba1 Se2 Ba3 89.09(4) 1_545 2_645 ?
Sn2 Se2 Ba2 66.729(18) . 3_565 ?
Sn1 Se2 Ba2 135.95(3) . 3_565 ?
Ba2 Se2 Ba2 107.60(2) 1_545 3_565 ?
Ba1 Se2 Ba2 115.58(4) 1_545 3_565 ?
Ba3 Se2 Ba2 132.47(2) 2_645 3_565 ?
Sn1 Se3 Ba1 105.73(4) . . ?
Sn1 Se3 Ba2 103.11(2) . . ?
Ba1 Se3 Ba2 15.41(4) . . ?
Sn1 Se3 Ba4 118.72(2) . 2_655 ?
Ba1 Se3 Ba4 83.06(5) . 2_655 ?
Ba2 Se3 Ba4 97.53(2) . 2_655 ?
Sn1 Se3 Ba3 121.81(2) . 2_655 ?
Ba1 Se3 Ba3 109.02(4) . 2_655 ?
Ba2 Se3 Ba3 98.858(19) . 2_655 ?
Ba4 Se3 Ba3 110.648(19) 2_655 2_655 ?
Sn2 Se4 Ba1 90.54(5) 4_566 2_545 ?
Sn2 Se4 Ba2 76.429(19) 4_566 2_545 ?
Ba1 Se4 Ba2 14.43(4) 2_545 2_545 ?
Sn2 Se4 Ba3 88.009(19) 4_566 . ?
Ba1 Se4 Ba3 162.08(4) 2_545 . ?
Ba2 Se4 Ba3 158.59(2) 2_545 . ?
Sn2 Se4 Ba4 123.21(2) 4_566 2_655 ?
Ba1 Se4 Ba4 97.57(4) 2_545 2_655 ?
Ba2 Se4 Ba4 102.633(19) 2_545 2_655 ?
Ba3 Se4 Ba4 98.164(17) . 2_655 ?
Sn2 Se4 Ba4 83.763(18) 4_566 2_645 ?
Ba1 Se4 Ba4 75.32(4) 2_545 2_645 ?
Ba2 Se4 Ba4 77.125(15) 2_545 2_645 ?
Ba3 Se4 Ba4 86.763(15) . 2_645 ?
Ba4 Se4 Ba4 152.56(2) 2_655 2_645 ?
Sn1 Se5 Ba4 86.09(2) . 2_645 ?
Sn1 Se5 Ba3 97.96(2) . 2_645 ?
Ba4 Se5 Ba3 109.078(19) 2_645 2_645 ?
Sn1 Se5 Ba3 110.84(2) . . ?
Ba4 Se5 Ba3 92.364(16) 2_645 . ?
Ba3 Se5 Ba3 145.249(19) 2_645 . ?
Sn2 Se6 Ba4 168.12(3) . . ?
Sn2 Se6 Ba3 85.06(2) . 4_565 ?
Ba4 Se6 Ba3 104.96(2) . 4_565 ?
Sn2 Se6 Ba3 89.50(2) . 2_645 ?
Ba4 Se6 Ba3 94.245(18) . 2_645 ?
Ba3 Se6 Ba3 103.432(19) 4_565 2_645 ?
Sn2 Se6 Ba3 80.54(2) . 2_655 ?
Ba4 Se6 Ba3 89.622(18) . 2_655 ?
Ba3 Se6 Ba3 112.130(19) 4_565 2_655 ?
Ba3 Se6 Ba3 141.88(2) 2_645 2_655 ?
Sn2 Se7 Ba4 94.86(2) 3_665 . ?
Sn2 Se7 Ba2 116.21(2) 3_665 3_665 ?
Ba4 Se7 Ba2 147.16(2) . 3_665 ?
Sn2 Se7 Ba2 74.171(19) 3_665 1_655 ?
Ba4 Se7 Ba2 82.484(18) . 1_655 ?
Ba2 Se7 Ba2 95.44(2) 3_665 1_655 ?
Sn2 Se7 Ba3 83.075(19) 3_665 4_565 ?
Ba4 Se7 Ba3 103.788(18) . 4_565 ?
Ba2 Se7 Ba3 90.923(17) 3_665 4_565 ?
Ba2 Se7 Ba3 156.89(2) 1_655 4_565 ?

loop_
_geom_bond_atom_site_label_1
_geom_bond_atom_site_label_2
_geom_bond_distance
_geom_bond_site_symmetry_2
_geom_bond_publ_flag
Ba1 Ba2 0.836(2) . ?
Ba1 Se1 2.776(2) 1_565 ?
Ba1 Se1 2.841(2) 2 ?
Ba1 Se3 3.036(2) . ?
Ba1 Se4 3.116(2) 2 ?
Ba1 Se2 3.605(2) 1_565 ?
Ba1 Sn2 4.014(2) 3_565 ?
Ba1 Ba4 4.141(2) 2_655 ?
Ba1 Ba4 4.244(2) 1_455 ?
Ba2 Se3 3.1457(8) . ?
Ba2 Se2 3.2959(8) 1_565 ?
Ba2 Se4 3.3272(7) 2 ?
Ba2 Se7 3.3718(8) 3_665 ?
Ba2 Se1 3.3813(8) 1_565 ?
Ba2 Se7 3.4458(8) 1_455 ?
Ba2 Se1 3.5647(8) 2 ?
Ba2 Sn2 3.6640(6) 3_565 ?
Ba2 Se2 3.8203(9) 3_565 ?
Ba2 Ba4 4.4431(6) 1_455 ?
Ba2 Ba4 4.7767(7) 2_655 ?
Ba3 Se5 3.3219(7) 2_655 ?
Ba3 Se3 3.3408(7) 2_645 ?
Ba3 Se4 3.3521(7) . ?
Ba3 Se5 3.5087(7) . ?
Ba3 Se6 3.5165(8) 4_566 ?
Ba3 Se7 3.5410(7) 4_566 ?
Ba3 Se6 3.6484(8) 2_655 ?
Ba3 Se6 3.6874(8) 2_645 ?
Ba3 Se2 3.7987(8) 2_655 ?
Ba4 Se3 3.2058(7) 2_645 ?
Ba4 Se6 3.2620(7) . ?
Ba4 Se5 3.2887(7) 2_655 ?
Ba4 Se7 3.2916(7) . ?
Ba4 Se4 3.3585(7) 2_645 ?
Ba4 Se1 3.3707(7) 2_655 ?
Ba4 Se1 3.6252(7) 1_655 ?
Ba4 Se4 3.7779(7) 2_655 ?
Ba4 Sn1 3.9826(5) 2_655 ?
Sn1 Se5 2.4813(7) . ?
Sn1 Se3 2.4837(7) . ?
Sn1 Se1 2.5408(7) . ?
Sn1 Se2 2.6059(7) . ?
Sn2 Se6 2.4574(7) . ?
Sn2 Se7 2.5004(7) 3_665 ?
Sn2 Se4 2.5025(7) 4_565 ?
Sn2 Se2 2.5621(7) . ?

loop_
_geom_torsion_atom_site_label_1
_geom_torsion_atom_site_label_2
_geom_torsion_atom_site_label_3
_geom_torsion_atom_site_label_4
_geom_torsion
_geom_torsion_site_symmetry_1
_geom_torsion_site_symmetry_2
_geom_torsion_site_symmetry_3
_geom_torsion_site_symmetry_4
_geom_torsion_publ_flag
Se1 Ba1 Ba2 Se3 99.43(19) 1_565 . . . ?
Se1 Ba1 Ba2 Se3 -79.9(3) 2 . . . ?
Se4 Ba1 Ba2 Se3 -167.51(9) 2 . . . ?
Se2 Ba1 Ba2 Se3 82.73(6) 1_565 . . . ?
Sn2 Ba1 Ba2 Se3 -158.90(3) 3_565 . . . ?
Ba4 Ba1 Ba2 Se3 22.38(15) 2_655 . . . ?
Ba4 Ba1 Ba2 Se3 -107.47(7) 1_455 . . . ?
Se1 Ba1 Ba2 Se2 16.7(2) 1_565 . . 1_565 ?
Se1 Ba1 Ba2 Se2 -162.6(3) 2 . . 1_565 ?
Se3 Ba1 Ba2 Se2 -82.73(6) . . . 1_565 ?
Se4 Ba1 Ba2 Se2 109.76(6) 2 . . 1_565 ?
Sn2 Ba1 Ba2 Se2 118.37(8) 3_565 . . 1_565 ?
Ba4 Ba1 Ba2 Se2 -60.4(2) 2_655 . . 1_565 ?
Ba4 Ba1 Ba2 Se2 169.80(2) 1_455 . . 1_565 ?
Se1 Ba1 Ba2 Se4 -93.06(19) 1_565 . . 2 ?
Se1 Ba1 Ba2 Se4 87.6(3) 2 . . 2 ?
Se3 Ba1 Ba2 Se4 167.51(9) . . . 2 ?
Se2 Ba1 Ba2 Se4 -109.76(6) 1_565 . . 2 ?
Sn2 Ba1 Ba2 Se4 8.61(10) 3_565 . . 2 ?
Ba4 Ba1 Ba2 Se4 -170.1(2) 2_655 . . 2 ?
Ba4 Ba1 Ba2 Se4 60.04(5) 1_455 . . 2 ?
Se1 Ba1 Ba2 Se7 83.6(3) 1_565 . . 3_665 ?
Se1 Ba1 Ba2 Se7 -95.7(3) 2 . . 3_665 ?
Se3 Ba1 Ba2 Se7 -15.8(3) . . . 3_665 ?
Se4 Ba1 Ba2 Se7 176.64(19) 2 . . 3_665 ?
Se2 Ba1 Ba2 Se7 66.9(2) 1_565 . . 3_665 ?
Sn2 Ba1 Ba2 Se7 -174.8(3) 3_565 . . 3_665 ?
Ba4 Ba1 Ba2 Se7 6.5(4) 2_655 . . 3_665 ?
Ba4 Ba1 Ba2 Se7 -123.3(2) 1_455 . . 3_665 ?
Se1 Ba1 Ba2 Se1 -179.3(5) 2 . . 1_565 ?
Se3 Ba1 Ba2 Se1 -99.43(19) . . . 1_565 ?
Se4 Ba1 Ba2 Se1 93.06(19) 2 . . 1_565 ?
Se2 Ba1 Ba2 Se1 -16.7(2) 1_565 . . 1_565 ?
Sn2 Ba1 Ba2 Se1 101.67(18) 3_565 . . 1_565 ?
Ba4 Ba1 Ba2 Se1 -77.0(2) 2_655 . . 1_565 ?
Ba4 Ba1 Ba2 Se1 153.1(2) 1_455 . . 1_565 ?
Se1 Ba1 Ba2 Se7 -145.59(12) 1_565 . . 1_455 ?
Se1 Ba1 Ba2 Se7 35.1(4) 2 . . 1_455 ?
Se3 Ba1 Ba2 Se7 114.98(8) . . . 1_455 ?
Se4 Ba1 Ba2 Se7 -52.53(12) 2 . . 1_455 ?
Se2 Ba1 Ba2 Se7 -162.29(12) 1_565 . . 1_455 ?
Sn2 Ba1 Ba2 Se7 -43.92(6) 3_565 . . 1_455 ?
Ba4 Ba1 Ba2 Se7 137.36(14) 2_655 . . 1_455 ?
Ba4 Ba1 Ba2 Se7 7.52(13) 1_455 . . 1_455 ?
Se1 Ba1 Ba2 Se1 179.3(5) 1_565 . . 2 ?
Se3 Ba1 Ba2 Se1 79.9(3) . . . 2 ?
Se4 Ba1 Ba2 Se1 -87.6(3) 2 . . 2 ?
Se2 Ba1 Ba2 Se1 162.6(3) 1_565 . . 2 ?
Sn2 Ba1 Ba2 Se1 -79.0(3) 3_565 . . 2 ?
Ba4 Ba1 Ba2 Se1 102.3(4) 2_655 . . 2 ?
Ba4 Ba1 Ba2 Se1 -27.6(2) 1_455 . . 2 ?
Se1 Ba1 Ba2 Sn2 -101.67(18) 1_565 . . 3_565 ?
Se1 Ba1 Ba2 Sn2 79.0(3) 2 . . 3_565 ?
Se3 Ba1 Ba2 Sn2 158.90(3) . . . 3_565 ?
Se4 Ba1 Ba2 Sn2 -8.61(10) 2 . . 3_565 ?
Se2 Ba1 Ba2 Sn2 -118.37(8) 1_565 . . 3_565 ?
Ba4 Ba1 Ba2 Sn2 -178.72(13) 2_655 . . 3_565 ?
Ba4 Ba1 Ba2 Sn2 51.44(9) 1_455 . . 3_565 ?
Se1 Ba1 Ba2 Se2 -63.1(3) 1_565 . . 3_565 ?
Se1 Ba1 Ba2 Se2 117.6(3) 2 . . 3_565 ?
Se3 Ba1 Ba2 Se2 -162.48(10) . . . 3_565 ?
Se4 Ba1 Ba2 Se2 30.01(18) 2 . . 3_565 ?
Se2 Ba1 Ba2 Se2 -79.75(13) 1_565 . . 3_565 ?
Sn2 Ba1 Ba2 Se2 38.62(10) 3_565 . . 3_565 ?
Ba4 Ba1 Ba2 Se2 -140.10(12) 2_655 . . 3_565 ?
Ba4 Ba1 Ba2 Se2 90.05(14) 1_455 . . 3_565 ?
Se1 Ba1 Ba2 Ba4 -153.1(2) 1_565 . . 1_455 ?
Se1 Ba1 Ba2 Ba4 27.6(2) 2 . . 1_455 ?
Se3 Ba1 Ba2 Ba4 107.47(7) . . . 1_455 ?
Se4 Ba1 Ba2 Ba4 -60.04(5) 2 . . 1_455 ?
Se2 Ba1 Ba2 Ba4 -169.80(2) 1_565 . . 1_455 ?
Sn2 Ba1 Ba2 Ba4 -51.44(9) 3_565 . . 1_455 ?
Ba4 Ba1 Ba2 Ba4 129.8(2) 2_655 . . 1_455 ?
Se1 Ba1 Ba2 Ba4 77.0(2) 1_565 . . 2_655 ?
Se1 Ba1 Ba2 Ba4 -102.3(4) 2 . . 2_655 ?
Se3 Ba1 Ba2 Ba4 -22.38(15) . . . 2_655 ?
Se4 Ba1 Ba2 Ba4 170.1(2) 2 . . 2_655 ?
Se2 Ba1 Ba2 Ba4 60.4(2) 1_565 . . 2_655 ?
Sn2 Ba1 Ba2 Ba4 178.72(13) 3_565 . . 2_655 ?
Ba4 Ba1 Ba2 Ba4 -129.8(2) 1_455 . . 2_655 ?
